data_1518106
loop_
_publ_author_name
'Kohl, Bernd'
'Over, Lena Charlotte'
'Lohr, Thorsten'
'Vasylyeva, Mariya'
'Rominger, Frank'
'Mastalerz, Michael'

_publ_section_title
;
 Selective Even-Numbered Bromination of Triptycene Tris(thiadiazoles).
;
_journal_issue 21
_journal_name_full 'Organic letters'
_journal_page_first 5596
_journal_page_last 5599
_journal_paper_doi 10.1021/ol502639x
_journal_volume 16
_journal_year 2014
_chemical_formula_sum 'C34 H20 N6 O2 S3'
_chemical_formula_weight 640.74
_chemical_name_systematic
; 
 ? 
;
_space_group_crystal_system monoclinic
_space_group_IT_number 14
_space_group_name_Hall '-P 2yn'
_space_group_name_H-M_alt 'P 1 21/n 1'
_symmetry_space_group_name_Hall '-P 2yn'
_symmetry_space_group_name_H-M 'P 1 21/n 1'
_atom_sites_solution_hydrogens geom
_audit_creation_method SHELXL-2014
_cell_angle_alpha 90
_cell_angle_beta 96.892(5)
_cell_angle_gamma 90
_cell_formula_units_Z 4
_cell_length_a 16.177(3)
_cell_length_b 10.0848(17)
_cell_length_c 17.552(3)
_cell_measurement_reflns_used 2197
_cell_measurement_temperature 200(2)
_cell_measurement_theta_max 25.71
_cell_measurement_theta_min 2.34
_cell_volume 2842.8(9)
_computing_cell_refinement 'Bruker SAINT'
_computing_data_collection 'Bruker APEX2'
_computing_data_reduction 'Bruker SAINT'
_computing_molecular_graphics 'Bruker SHELXTL'
_computing_publication_material 'Bruker SHELXTL'
_computing_structure_refinement 'SHELXL-2014 (Sheldrick, 2014)'
_computing_structure_solution 'SHELXS-97 (Sheldrick 2008)'
_diffrn_ambient_temperature 200(2)
_diffrn_measured_fraction_theta_full 0.993
_diffrn_measured_fraction_theta_max 0.992
_diffrn_measurement_device_type 'Bruker APEX'
_diffrn_measurement_method '\f and \w scans'
_diffrn_radiation_type MoK\a
_diffrn_radiation_wavelength 0.71073
_diffrn_reflns_av_R_equivalents 0.0385
_diffrn_reflns_av_unetI/netI 0.0602
_diffrn_reflns_Laue_measured_fraction_full 0.993
_diffrn_reflns_Laue_measured_fraction_max 0.992
_diffrn_reflns_limit_h_max 19
_diffrn_reflns_limit_h_min -19
_diffrn_reflns_limit_k_max 11
_diffrn_reflns_limit_k_min -12
_diffrn_reflns_limit_l_max 21
_diffrn_reflns_limit_l_min -20
_diffrn_reflns_number 13710
_diffrn_reflns_point_group_measured_fraction_full 0.993
_diffrn_reflns_point_group_measured_fraction_max 0.992
_diffrn_reflns_theta_full 25.242
_diffrn_reflns_theta_max 25.681
_diffrn_reflns_theta_min 1.825
_diffrn_source 'sealed tube'
_exptl_absorpt_coefficient_mu 0.307
_exptl_absorpt_correction_T_max 0.9746
_exptl_absorpt_correction_T_min 0.9151
_exptl_absorpt_correction_type multi-scan
_exptl_absorpt_process_details
;
Sheldrick, G. M. (2008). <i>SADABS</i>. University of G\"ottingen, Germany.
;
_exptl_crystal_colour yellow
_exptl_crystal_density_diffrn 1.497
_exptl_crystal_description polyhedron
_exptl_crystal_F_000 1320
_exptl_crystal_size_max 0.180
_exptl_crystal_size_mid 0.150
_exptl_crystal_size_min 0.120
_refine_diff_density_max 0.341
_refine_diff_density_min -0.353
_refine_diff_density_rms 0.059
_refine_ls_extinction_method none
_refine_ls_goodness_of_fit_ref 1.061
_refine_ls_hydrogen_treatment constr
_refine_ls_matrix_type full
_refine_ls_number_parameters 408
_refine_ls_number_reflns 5358
_refine_ls_number_restraints 0
_refine_ls_restrained_S_all 1.061
_refine_ls_R_factor_all 0.0959
_refine_ls_R_factor_gt 0.0554
_refine_ls_shift/su_max 0.000
_refine_ls_shift/su_mean 0.000
_refine_ls_structure_factor_coef Fsqd
_refine_ls_weighting_details 'w=1/[\s^2^(Fo^2^)+(0.0416P)^2^+2.0968P] where P=(Fo^2^+2Fc^2^)/3'
_refine_ls_weighting_scheme calc
_refine_ls_wR_factor_gt 0.1143
_refine_ls_wR_factor_ref 0.1392
_reflns_Friedel_coverage 0.000
_reflns_number_gt 3536
_reflns_number_total 5358
_reflns_threshold_expression 'I > 2\s(I)'
_cod_data_source_file ol502639x_si_002.cif
_cod_data_source_block co5
_cod_depositor_comments 'Adding full bibliography for 1518105--1518108.cif.'
_cod_original_cell_volume 2842.7(9)
_cod_database_code 1518106
_shelx_space_group_comment
; 
The symmetry employed for this shelxl refinement is uniquely defined 
by the following loop, which should always be used as a source of 
symmetry information in preference to the above space-group names. 
They are only intended as comments. 
;
_shelx_estimated_absorpt_t_min 0.947
_shelx_estimated_absorpt_t_max 0.964
_shelxl_version_number 2014-1

loop_
_space_group_symop_operation_xyz
'x, y, z'
'-x+1/2, y+1/2, -z+1/2'
'-x, -y, -z'
'x-1/2, -y-1/2, z-1/2'

loop_
_atom_site_label
_atom_site_type_symbol
_atom_site_fract_x
_atom_site_fract_y
_atom_site_fract_z
_atom_site_U_iso_or_equiv
_atom_site_adp_type
_atom_site_occupancy
_atom_site_site_symmetry_order
_atom_site_calc_flag
_atom_site_refinement_flags_posn
_atom_site_refinement_flags_adp
S1 S 1.09968(6) 0.67590(11) 0.20602(7) 0.0573(3) Uani 1 1 d . .
S2 S 0.75706(7) -0.16861(9) 0.07981(6) 0.0485(3) Uani 1 1 d . .
S3 S 0.46589(7) 0.75466(12) -0.02738(6) 0.0550(3) Uani 1 1 d . .
C1 C 0.74758(19) 0.4285(3) 0.15350(18) 0.0264(7) Uani 1 1 d . .
H1 H 0.7312 0.4276 0.2067 0.032 Uiso 1 1 calc R U
C2 C 0.7912(2) 0.4305(3) 0.01587(18) 0.0282(7) Uani 1 1 d . .
H2 H 0.8081 0.4311 -0.0371 0.034 Uiso 1 1 calc R U
C11 C 0.8334(2) 0.4886(3) 0.15047(18) 0.0261(7) Uani 1 1 d . .
C12 C 0.8559(2) 0.4950(3) 0.07402(18) 0.0280(7) Uani 1 1 d . .
C13 C 0.9289(2) 0.5504(3) 0.0585(2) 0.0341(8) Uani 1 1 d . .
H13 H 0.9418 0.5584 0.0073 0.041 Uiso 1 1 calc R U
C14 C 0.9848(2) 0.5955(3) 0.1212(2) 0.0376(9) Uani 1 1 d . .
N14 N 1.06143(18) 0.6490(3) 0.11818(19) 0.0482(8) Uani 1 1 d . .
C15 C 0.9642(2) 0.5815(3) 0.1975(2) 0.0349(8) Uani 1 1 d . .
N15 N 1.02525(19) 0.6247(3) 0.25196(18) 0.0479(8) Uani 1 1 d . .
C16 C 0.8869(2) 0.5291(3) 0.2120(2) 0.0329(8) Uani 1 1 d . .
H16 H 0.8725 0.5223 0.2628 0.039 Uiso 1 1 calc R U
C21 C 0.75303(19) 0.2900(3) 0.12061(17) 0.0247(7) Uani 1 1 d . .
C22 C 0.77851(19) 0.2912(3) 0.04475(17) 0.0257(7) Uani 1 1 d . .
C23 C 0.7907(2) 0.1769(3) 0.00718(18) 0.0315(8) Uani 1 1 d . .
H23 H 0.8088 0.1778 -0.0424 0.038 Uiso 1 1 calc R U
C24 C 0.7757(2) 0.0555(3) 0.04436(19) 0.0310(8) Uani 1 1 d . .
N24 N 0.7837(2) -0.0670(3) 0.01571(17) 0.0433(8) Uani 1 1 d . .
C25 C 0.7479(2) 0.0559(3) 0.11879(19) 0.0298(7) Uani 1 1 d . .
N25 N 0.73439(19) -0.0672(3) 0.14529(16) 0.0402(8) Uani 1 1 d . .
C26 C 0.7380(2) 0.1765(3) 0.15805(18) 0.0303(8) Uani 1 1 d . .
H26 H 0.7217 0.1779 0.2083 0.036 Uiso 1 1 calc R U
C31 C 0.68603(19) 0.5044(3) 0.09763(17) 0.0254(7) Uani 1 1 d . .
C32 C 0.7104(2) 0.5058(3) 0.02067(18) 0.0271(7) Uani 1 1 d . .
C33 C 0.6667(2) 0.5703(3) -0.03966(18) 0.0302(7) Uani 1 1 d . .
C34 C 0.5921(2) 0.6348(3) -0.02302(19) 0.0326(8) Uani 1 1 d . .
N34 N 0.53946(19) 0.7023(3) -0.07395(17) 0.0457(8) Uani 1 1 d . .
C35 C 0.5670(2) 0.6319(3) 0.05293(19) 0.0316(8) Uani 1 1 d . .
N35 N 0.49518(17) 0.6983(3) 0.05753(17) 0.0431(8) Uani 1 1 d . .
C36 C 0.61445(19) 0.5656(3) 0.11518(18) 0.0277(7) Uani 1 1 d . .
C41 C 0.6944(2) 0.5756(3) -0.11759(19) 0.0319(8) Uani 1 1 d . .
C42 C 0.7656(2) 0.6457(4) -0.1299(2) 0.0501(11) Uani 1 1 d . .
H42 H 0.7940 0.6956 -0.0889 0.060 Uiso 1 1 calc R U
C43 C 0.7962(2) 0.6447(4) -0.2001(2) 0.0451(10) Uani 1 1 d . .
H43 H 0.8462 0.6904 -0.2065 0.054 Uiso 1 1 calc R U
C44 C 0.7535(2) 0.5769(4) -0.2608(2) 0.0379(9) Uani 1 1 d . .
C45 C 0.6814(2) 0.5103(4) -0.2502(2) 0.0434(9) Uani 1 1 d . .
H45 H 0.6517 0.4638 -0.2919 0.052 Uiso 1 1 calc R U
C46 C 0.6519(2) 0.5104(4) -0.1792(2) 0.0386(9) Uani 1 1 d . .
H46 H 0.6017 0.4649 -0.1729 0.046 Uiso 1 1 calc R U
O48 O 0.77727(17) 0.5672(3) -0.33258(14) 0.0547(8) Uani 1 1 d . .
C48 C 0.8535(2) 0.6299(4) -0.3471(2) 0.0569(12) Uani 1 1 d . .
H48A H 0.8483 0.7262 -0.3417 0.085 Uiso 1 1 calc R U
H48B H 0.8650 0.6088 -0.3993 0.085 Uiso 1 1 calc R U
H48C H 0.8993 0.5976 -0.3101 0.085 Uiso 1 1 calc R U
C51 C 0.5868(2) 0.5653(3) 0.19257(19) 0.0309(8) Uani 1 1 d . .
C52 C 0.5663(2) 0.6829(3) 0.2273(2) 0.0353(8) Uani 1 1 d . .
H52 H 0.5716 0.7641 0.2010 0.042 Uiso 1 1 calc R U
C53 C 0.5382(2) 0.6858(3) 0.29928(19) 0.0356(8) Uani 1 1 d . .
H53 H 0.5243 0.7673 0.3217 0.043 Uiso 1 1 calc R U
C54 C 0.5312(2) 0.5658(4) 0.33743(19) 0.0355(8) Uani 1 1 d . .
C55 C 0.5505(2) 0.4489(3) 0.3049(2) 0.0349(8) Uani 1 1 d . .
H55 H 0.5457 0.3680 0.3318 0.042 Uiso 1 1 calc R U
C56 C 0.5772(2) 0.4478(3) 0.23253(19) 0.0353(8) Uani 1 1 d . .
H56 H 0.5891 0.3655 0.2099 0.042 Uiso 1 1 calc R U
O58 O 0.50393(17) 0.5547(3) 0.40839(14) 0.0502(7) Uani 1 1 d . .
C58 C 0.4804(3) 0.6709(4) 0.4449(2) 0.0532(11) Uani 1 1 d . .
H58A H 0.4606 0.6476 0.4938 0.080 Uiso 1 1 calc R U
H58B H 0.4358 0.7156 0.4119 0.080 Uiso 1 1 calc R U
H58C H 0.5285 0.7302 0.4544 0.080 Uiso 1 1 calc R U

loop_
_atom_site_aniso_label
_atom_site_aniso_U_11
_atom_site_aniso_U_22
_atom_site_aniso_U_33
_atom_site_aniso_U_23
_atom_site_aniso_U_13
_atom_site_aniso_U_12
S1 0.0379(6) 0.0450(6) 0.0871(9) -0.0105(6) -0.0008(5) -0.0086(5)
S2 0.0758(7) 0.0239(5) 0.0474(6) -0.0042(4) 0.0145(5) -0.0044(5)
S3 0.0467(6) 0.0636(7) 0.0526(7) 0.0038(5) -0.0029(5) 0.0205(6)
C1 0.0350(18) 0.0234(16) 0.0218(17) 0.0002(13) 0.0081(14) -0.0002(14)
C2 0.0338(18) 0.0258(17) 0.0269(18) -0.0001(13) 0.0114(14) -0.0004(14)
C11 0.0306(18) 0.0188(15) 0.0295(18) 0.0007(13) 0.0062(14) 0.0016(14)
C12 0.0331(18) 0.0194(16) 0.0328(19) 0.0006(13) 0.0089(15) 0.0029(14)
C13 0.0361(19) 0.0262(18) 0.042(2) -0.0007(15) 0.0133(16) -0.0005(15)
C14 0.034(2) 0.0253(18) 0.054(2) -0.0042(16) 0.0083(18) 0.0003(16)
N14 0.0325(17) 0.0380(18) 0.075(2) -0.0056(16) 0.0091(16) -0.0074(14)
C15 0.0335(19) 0.0239(17) 0.046(2) -0.0054(15) -0.0005(16) 0.0000(15)
N15 0.0400(18) 0.0407(18) 0.061(2) -0.0091(16) -0.0027(16) 0.0008(15)
C16 0.040(2) 0.0234(16) 0.036(2) -0.0051(14) 0.0070(16) 0.0028(15)
C21 0.0266(17) 0.0244(16) 0.0231(17) -0.0016(13) 0.0023(13) -0.0002(14)
C22 0.0297(17) 0.0229(16) 0.0250(17) 0.0002(13) 0.0054(14) -0.0017(14)
C23 0.040(2) 0.0312(18) 0.0238(18) -0.0037(14) 0.0066(15) -0.0022(16)
C24 0.040(2) 0.0247(17) 0.0288(19) -0.0033(14) 0.0040(15) 0.0002(15)
N24 0.064(2) 0.0253(15) 0.0430(19) -0.0076(13) 0.0138(16) -0.0045(15)
C25 0.0340(19) 0.0214(16) 0.034(2) -0.0001(14) 0.0035(15) -0.0014(14)
N25 0.057(2) 0.0244(15) 0.0394(18) -0.0004(13) 0.0071(15) -0.0021(14)
C26 0.0373(19) 0.0281(17) 0.0264(18) -0.0007(14) 0.0072(15) -0.0014(15)
C31 0.0321(18) 0.0190(15) 0.0258(18) 0.0010(13) 0.0062(14) -0.0022(13)
C32 0.0338(18) 0.0189(15) 0.0296(18) 0.0008(13) 0.0074(15) -0.0053(14)
C33 0.0351(19) 0.0274(17) 0.0278(19) 0.0043(14) 0.0031(15) -0.0036(15)
C34 0.0336(19) 0.0313(18) 0.0316(19) 0.0010(15) -0.0015(15) 0.0004(15)
N34 0.0469(19) 0.049(2) 0.0396(19) 0.0032(15) -0.0037(15) 0.0075(16)
C35 0.0288(18) 0.0284(18) 0.037(2) 0.0011(15) 0.0016(15) -0.0004(15)
N35 0.0344(17) 0.051(2) 0.0438(19) 0.0004(15) 0.0019(14) 0.0120(15)
C36 0.0293(18) 0.0256(16) 0.0287(18) -0.0010(13) 0.0054(14) -0.0035(14)
C41 0.0350(19) 0.0304(18) 0.0301(19) 0.0015(14) 0.0033(15) -0.0034(15)
C42 0.058(3) 0.062(3) 0.031(2) -0.0017(18) 0.0051(19) -0.025(2)
C43 0.051(2) 0.054(2) 0.031(2) 0.0023(18) 0.0099(18) -0.023(2)
C44 0.041(2) 0.043(2) 0.030(2) 0.0119(16) 0.0078(16) 0.0057(17)
C45 0.048(2) 0.045(2) 0.036(2) -0.0069(17) 0.0008(18) -0.0087(19)
C46 0.037(2) 0.040(2) 0.040(2) -0.0007(17) 0.0082(17) -0.0089(17)
O48 0.0577(18) 0.075(2) 0.0328(15) 0.0009(13) 0.0130(13) -0.0098(15)
C48 0.049(2) 0.081(3) 0.043(3) 0.018(2) 0.016(2) -0.007(2)
C51 0.0273(18) 0.0287(17) 0.037(2) 0.0008(14) 0.0061(15) -0.0016(14)
C52 0.037(2) 0.0279(18) 0.042(2) -0.0014(15) 0.0094(16) 0.0002(16)
C53 0.0346(19) 0.0363(19) 0.038(2) -0.0102(16) 0.0118(16) -0.0037(16)
C54 0.0324(19) 0.046(2) 0.029(2) 0.0021(16) 0.0095(15) -0.0047(17)
C55 0.039(2) 0.0255(18) 0.042(2) 0.0034(15) 0.0104(17) -0.0014(16)
C56 0.039(2) 0.0294(18) 0.039(2) -0.0024(15) 0.0089(16) -0.0008(16)
O58 0.0664(18) 0.0468(16) 0.0416(16) -0.0017(12) 0.0231(14) -0.0018(14)
C58 0.061(3) 0.055(3) 0.048(3) -0.003(2) 0.023(2) 0.014(2)

loop_
_atom_type_symbol
_atom_type_description
_atom_type_scat_dispersion_real
_atom_type_scat_dispersion_imag
_atom_type_scat_source
C C 0.0033 0.0016 'International Tables Vol C Tables 4.2.6.8 and 6.1.1.4'
H H 0.0000 0.0000 'International Tables Vol C Tables 4.2.6.8 and 6.1.1.4'
N N 0.0061 0.0033 'International Tables Vol C Tables 4.2.6.8 and 6.1.1.4'
O O 0.0106 0.0060 'International Tables Vol C Tables 4.2.6.8 and 6.1.1.4'
S S 0.1246 0.1234 'International Tables Vol C Tables 4.2.6.8 and 6.1.1.4'

loop_
_geom_angle_atom_site_label_1
_geom_angle_atom_site_label_2
_geom_angle_atom_site_label_3
_geom_angle
N15 S1 N14 101.56(16)
N25 S2 N24 101.32(15)
N34 S3 N35 101.55(15)
C21 C1 C31 106.4(3)
C21 C1 C11 105.0(2)
C31 C1 C11 107.9(2)
C21 C1 H1 112.4
C31 C1 H1 112.4
C11 C1 H1 112.4
C22 C2 C12 106.4(3)
C22 C2 C32 106.9(2)
C12 C2 C32 106.0(2)
C22 C2 H2 112.3
C12 C2 H2 112.3
C32 C2 H2 112.3
C16 C11 C12 121.4(3)
C16 C11 C1 125.9(3)
C12 C11 C1 112.7(3)
C13 C12 C11 121.9(3)
C13 C12 C2 125.8(3)
C11 C12 C2 112.3(3)
C12 C13 C14 117.7(3)
C12 C13 H13 121.1
C14 C13 H13 121.2
N14 C14 C13 126.7(3)
N14 C14 C15 113.2(3)
C13 C14 C15 120.0(3)
C14 N14 S1 106.0(3)
N15 C15 C16 125.4(3)
N15 C15 C14 113.3(3)
C16 C15 C14 121.3(3)
C15 N15 S1 105.9(3)
C11 C16 C15 117.5(3)
C11 C16 H16 121.2
C15 C16 H16 121.2
C26 C21 C22 122.9(3)
C26 C21 C1 124.8(3)
C22 C21 C1 112.3(3)
C23 C22 C21 121.2(3)
C23 C22 C2 126.3(3)
C21 C22 C2 112.5(3)
C22 C23 C24 117.8(3)
C22 C23 H23 121.1
C24 C23 H23 121.1
N24 C24 C23 126.1(3)
N24 C24 C25 113.5(3)
C23 C24 C25 120.4(3)
C24 N24 S2 106.0(2)
N25 C25 C26 126.1(3)
N25 C25 C24 113.1(3)
C26 C25 C24 120.8(3)
C25 N25 S2 106.1(2)
C21 C26 C25 116.9(3)
C21 C26 H26 121.6
C25 C26 H26 121.6
C36 C31 C32 122.1(3)
C36 C31 C1 125.8(3)
C32 C31 C1 112.1(3)
C33 C32 C31 123.6(3)
C33 C32 C2 124.2(3)
C31 C32 C2 112.2(3)
C32 C33 C34 115.4(3)
C32 C33 C41 123.0(3)
C34 C33 C41 121.6(3)
N34 C34 C33 125.2(3)
N34 C34 C35 113.6(3)
C33 C34 C35 121.2(3)
C34 N34 S3 106.0(2)
N35 C35 C36 125.0(3)
N35 C35 C34 112.7(3)
C36 C35 C34 122.3(3)
C35 N35 S3 106.2(2)
C31 C36 C35 115.3(3)
C31 C36 C51 124.0(3)
C35 C36 C51 120.7(3)
C46 C41 C42 117.8(3)
C46 C41 C33 121.7(3)
C42 C41 C33 120.4(3)
C43 C42 C41 121.8(3)
C43 C42 H42 119.1
C41 C42 H42 119.1
C44 C43 C42 119.5(3)
C44 C43 H43 120.2
C42 C43 H43 120.2
O48 C44 C45 115.3(3)
O48 C44 C43 125.4(3)
C45 C44 C43 119.3(3)
C44 C45 C46 120.7(3)
C44 C45 H45 119.7
C46 C45 H45 119.7
C41 C46 C45 120.8(3)
C41 C46 H46 119.6
C45 C46 H46 119.6
C44 O48 C48 118.4(3)
O48 C48 H48A 109.5
O48 C48 H48B 109.5
H48A C48 H48B 109.5
O48 C48 H48C 109.5
H48A C48 H48C 109.5
H48B C48 H48C 109.5
C52 C51 C56 117.2(3)
C52 C51 C36 121.0(3)
C56 C51 C36 121.8(3)
C51 C52 C53 122.5(3)
C51 C52 H52 118.8
C53 C52 H52 118.8
C52 C53 C54 118.1(3)
C52 C53 H53 120.9
C54 C53 H53 120.9
C55 C54 O58 115.0(3)
C55 C54 C53 121.0(3)
O58 C54 C53 124.0(3)
C54 C55 C56 120.1(3)
C54 C55 H55 120.0
C56 C55 H55 120.0
C55 C56 C51 121.2(3)
C55 C56 H56 119.4
C51 C56 H56 119.4
C54 O58 C58 118.5(3)
O58 C58 H58A 109.5
O58 C58 H58B 109.5
H58A C58 H58B 109.5
O58 C58 H58C 109.5
H58A C58 H58C 109.5
H58B C58 H58C 109.5

loop_
_geom_bond_atom_site_label_1
_geom_bond_atom_site_label_2
_geom_bond_distance
S1 N15 1.612(3)
S1 N14 1.614(3)
S2 N25 1.613(3)
S2 N24 1.619(3)
S3 N34 1.612(3)
S3 N35 1.612(3)
C1 C21 1.518(4)
C1 C31 1.518(4)
C1 C11 1.522(4)
C1 H1 1.0000
C2 C22 1.516(4)
C2 C12 1.517(4)
C2 C32 1.524(4)
C2 H2 1.0000
C11 C16 1.363(4)
C11 C12 1.433(4)
C12 C13 1.364(4)
C13 C14 1.413(5)
C13 H13 0.9500
C14 N14 1.359(4)
C14 C15 1.426(5)
C15 N15 1.361(4)
C15 C16 1.409(5)
C16 H16 0.9500
C21 C26 1.356(4)
C21 C22 1.440(4)
C22 C23 1.355(4)
C23 C24 1.422(4)
C23 H23 0.9500
C24 N24 1.346(4)
C24 C25 1.432(4)
C25 N25 1.353(4)
C25 C26 1.417(4)
C26 H26 0.9500
C31 C36 1.379(4)
C31 C32 1.452(4)
C32 C33 1.365(4)
C33 C34 1.431(4)
C33 C41 1.491(4)
C34 N34 1.343(4)
C34 C35 1.439(4)
C35 N35 1.352(4)
C35 C36 1.424(4)
C36 C51 1.481(4)
C41 C46 1.377(5)
C41 C42 1.389(5)
C42 C43 1.382(5)
C42 H42 0.9500
C43 C44 1.380(5)
C43 H43 0.9500
C44 O48 1.364(4)
C44 C45 1.378(5)
C45 C46 1.387(5)
C45 H45 0.9500
C46 H46 0.9500
O48 C48 1.436(4)
C48 H48A 0.9800
C48 H48B 0.9800
C48 H48C 0.9800
C51 C52 1.392(4)
C51 C56 1.395(4)
C52 C53 1.392(4)
C52 H52 0.9500
C53 C54 1.394(5)
C53 H53 0.9500
C54 C55 1.362(4)
C54 O58 1.375(4)
C55 C56 1.391(4)
C55 H55 0.9500
C56 H56 0.9500
O58 C58 1.410(4)
C58 H58A 0.9800
C58 H58B 0.9800
C58 H58C 0.9800

loop_
_geom_torsion_atom_site_label_1
_geom_torsion_atom_site_label_2
_geom_torsion_atom_site_label_3
_geom_torsion_atom_site_label_4
_geom_torsion
C21 C1 C11 C16 -117.9(3)
C31 C1 C11 C16 129.0(3)
C21 C1 C11 C12 59.9(3)
C31 C1 C11 C12 -53.2(3)
C16 C11 C12 C13 -4.7(5)
C1 C11 C12 C13 177.4(3)
C16 C11 C12 C2 173.5(3)
C1 C11 C12 C2 -4.5(4)
C22 C2 C12 C13 124.1(3)
C32 C2 C12 C13 -122.2(3)
C22 C2 C12 C11 -54.0(3)
C32 C2 C12 C11 59.7(3)
C11 C12 C13 C14 3.4(5)
C2 C12 C13 C14 -174.5(3)
C12 C13 C14 N14 177.6(3)
C12 C13 C14 C15 0.4(5)
C13 C14 N14 S1 -177.2(3)
C15 C14 N14 S1 0.1(4)
N15 S1 N14 C14 -0.3(3)
N14 C14 C15 N15 0.1(4)
C13 C14 C15 N15 177.6(3)
N14 C14 C15 C16 179.3(3)
C13 C14 C15 C16 -3.1(5)
C16 C15 N15 S1 -179.4(3)
C14 C15 N15 S1 -0.3(3)
N14 S1 N15 C15 0.3(3)
C12 C11 C16 C15 1.9(5)
C1 C11 C16 C15 179.5(3)
N15 C15 C16 C11 -179.0(3)
C14 C15 C16 C11 1.9(5)
C31 C1 C21 C26 -123.6(3)
C11 C1 C21 C26 122.2(3)
C31 C1 C21 C22 58.0(3)
C11 C1 C21 C22 -56.2(3)
C26 C21 C22 C23 -1.5(5)
C1 C21 C22 C23 176.9(3)
C26 C21 C22 C2 -180.0(3)
C1 C21 C22 C2 -1.5(4)
C12 C2 C22 C23 -120.8(3)
C32 C2 C22 C23 126.2(3)
C12 C2 C22 C21 57.5(3)
C32 C2 C22 C21 -55.5(3)
C21 C22 C23 C24 1.4(5)
C2 C22 C23 C24 179.6(3)
C22 C23 C24 N24 179.3(3)
C22 C23 C24 C25 0.5(5)
C23 C24 N24 S2 -178.6(3)
C25 C24 N24 S2 0.3(4)
N25 S2 N24 C24 0.1(3)
N24 C24 C25 N25 -0.6(5)
C23 C24 C25 N25 178.3(3)
N24 C24 C25 C26 178.5(3)
C23 C24 C25 C26 -2.5(5)
C26 C25 N25 S2 -178.4(3)
C24 C25 N25 S2 0.6(4)
N24 S2 N25 C25 -0.4(3)
C22 C21 C26 C25 -0.5(5)
C1 C21 C26 C25 -178.7(3)
N25 C25 C26 C21 -178.6(3)
C24 C25 C26 C21 2.5(5)
C21 C1 C31 C36 122.7(3)
C11 C1 C31 C36 -125.1(3)
C21 C1 C31 C32 -56.9(3)
C11 C1 C31 C32 55.3(3)
C36 C31 C32 C33 2.1(5)
C1 C31 C32 C33 -178.3(3)
C36 C31 C32 C2 -179.5(3)
C1 C31 C32 C2 0.1(4)
C22 C2 C32 C33 -125.4(3)
C12 C2 C32 C33 121.3(3)
C22 C2 C32 C31 56.2(3)
C12 C2 C32 C31 -57.1(3)
C31 C32 C33 C34 -1.9(5)
C2 C32 C33 C34 179.9(3)
C31 C32 C33 C41 177.3(3)
C2 C32 C33 C41 -0.9(5)
C32 C33 C34 N34 -179.1(3)
C41 C33 C34 N34 1.6(5)
C32 C33 C34 C35 0.9(5)
C41 C33 C34 C35 -178.4(3)
C33 C34 N34 S3 179.8(3)
C35 C34 N34 S3 -0.2(4)
N35 S3 N34 C34 0.4(3)
N34 C34 C35 N35 -0.1(4)
C33 C34 C35 N35 179.9(3)
N34 C34 C35 C36 -179.9(3)
C33 C34 C35 C36 0.0(5)
C36 C35 N35 S3 -179.8(3)
C34 C35 N35 S3 0.3(4)
N34 S3 N35 C35 -0.4(3)
C32 C31 C36 C35 -1.0(4)
C1 C31 C36 C35 179.4(3)
C32 C31 C36 C51 179.2(3)
C1 C31 C36 C51 -0.3(5)
N35 C35 C36 C31 -179.8(3)
C34 C35 C36 C31 0.0(5)
N35 C35 C36 C51 -0.1(5)
C34 C35 C36 C51 179.8(3)
C32 C33 C41 C46 111.2(4)
C34 C33 C41 C46 -69.6(4)
C32 C33 C41 C42 -67.7(5)
C34 C33 C41 C42 111.5(4)
C46 C41 C42 C43 -3.7(6)
C33 C41 C42 C43 175.3(4)
C41 C42 C43 C44 2.6(6)
C42 C43 C44 O48 -179.3(4)
C42 C43 C44 C45 -0.6(6)
O48 C44 C45 C46 178.6(3)
C43 C44 C45 C46 -0.3(6)
C42 C41 C46 C45 2.7(5)
C33 C41 C46 C45 -176.2(3)
C44 C45 C46 C41 -0.8(6)
C45 C44 O48 C48 -177.7(3)
C43 C44 O48 C48 1.1(6)
C31 C36 C51 C52 128.5(4)
C35 C36 C51 C52 -51.3(5)
C31 C36 C51 C56 -53.9(5)
C35 C36 C51 C56 126.4(4)
C56 C51 C52 C53 0.7(5)
C36 C51 C52 C53 178.5(3)
C51 C52 C53 C54 0.4(5)
C52 C53 C54 C55 -0.6(5)
C52 C53 C54 O58 -179.7(3)
O58 C54 C55 C56 178.8(3)
C53 C54 C55 C56 -0.4(5)
C54 C55 C56 C51 1.6(5)
C52 C51 C56 C55 -1.7(5)
C36 C51 C56 C55 -179.5(3)
C55 C54 O58 C58 -178.2(3)
C53 C54 O58 C58 0.9(5)
